data_9012950
loop_
_publ_author_name
'Owen, E. A.'
'Madoc Jones, D.'

_publ_section_title
;
 Effect of grain size on the crystal structure of cobalt
 Sample: at T = 18 C
 Note: quenched from above 450 C
;
_journal_name_full 'Proceedings of the Physical Society of London'
_journal_page_first 459
_journal_page_last 466
_journal_volume 67
_journal_year 1954
_chemical_compound_source 'synthetic rod'
_chemical_formula_sum Co
_chemical_name_common Cobalt
_chemical_name_mineral Cobalt
_space_group_IT_number 194
_symmetry_space_group_name_Hall '-P 6c 2c'
_symmetry_space_group_name_H-M 'P 63/m m c'
_cell_angle_alpha 90
_cell_angle_beta 90
_cell_angle_gamma 120
_cell_length_a 2.5054
_cell_length_b 2.5054
_cell_length_c 4.0893
_cell_formula_units_Z 2
_cell_volume 22.230
_database_code_amcsd 0015333
_diffrn_ambient_temperature 291.15
_exptl_crystal_density_diffrn 8.805
_exptl_crystal_thermal_history 'quenched from above 450 C'
_cod_database_code 9012950

loop_
_space_group_symop_operation_xyz
x,y,z
-x,-x+y,1/2+z
x,x-y,1/2-z
-x+y,-x,1/2-z
x-y,x,1/2+z
-y,-x,z
y,x,-z
y,-x+y,-z
-y,x-y,z
x-y,-y,1/2+z
-x+y,y,1/2-z
x,y,1/2-z
-x,-y,1/2+z
x,x-y,z
-x,-x+y,-z
x-y,x,-z
-x+y,-x,z
y,x,1/2+z
-y,-x,1/2-z
-y,x-y,1/2-z
y,-x+y,1/2+z
-x+y,y,z
x-y,-y,-z
-x,-y,-z

loop_
_atom_site_label
_atom_site_fract_x
_atom_site_fract_y
_atom_site_fract_z
Co 0.33333 0.66667 0.25000

loop_
_cod_related_entry_id
_cod_related_entry_database
_cod_related_entry_code
1 ChemSpider 94547
2 AMCSD 0015333
